data_4086151
loop_
_publ_author_name
'Ohki, Yasuhiro'
'Aoyagi, Keiya'
'Seino, Hidetake'

_publ_section_title
;
 Synthesis and Protonation of N-Heterocyclic-Carbene-Supported Dinitrogen
 Complexes of Molybdenum(0)
;
_journal_issue 13
_journal_name_full Organometallics
_journal_page_first 3414
_journal_paper_doi 10.1021/acs.organomet.5b00391
_journal_volume 34
_journal_year 2015
_chemical_absolute_configuration 'CHOOSE rm ad rmad syn or unk'
_chemical_formula_moiety 'C33 H60 Mo N12'
_chemical_formula_sum 'C33 H60 Mo N12'
_chemical_formula_weight 720.86
_space_group_crystal_system orthorhombic
_space_group_IT_number 20
_space_group_name_Hall 'C 2c 2'
_space_group_name_H-M_alt 'C 2 2 21'
_symmetry_space_group_name_Hall 'C 2c 2'
_symmetry_space_group_name_H-M 'C 2 2 21'
_atom_sites_solution_hydrogens geom
_atom_sites_solution_primary direct
_atom_sites_solution_secondary difmap
_cell_angle_alpha 90.0000
_cell_angle_beta 90.0000
_cell_angle_gamma 90.0000
_cell_formula_units_Z 4
_cell_length_a 12.167(4)
_cell_length_b 14.734(4)
_cell_length_c 20.615(6)
_cell_measurement_reflns_used 5262
_cell_measurement_temperature 173
_cell_measurement_theta_max 27.50
_cell_measurement_theta_min 3.30
_cell_volume 3695.6(19)
_computing_cell_refinement 'CrystalClear-SM Expert 2.0 r4'
_computing_data_collection 'CrystalClear-SM Expert 2.0 r4 (Rigaku, 2009)'
_computing_data_reduction 'CrystalClear-SM Expert 2.0 r4'
_computing_molecular_graphics 'CrystalStructure 4.1'
_computing_publication_material 'CrystalStructure 4.1 (Rigaku, 2014)'
_computing_structure_refinement 'SHELXL97 (Sheldrick, 2008)'
_computing_structure_solution 'SIR92 (Altomare, et al., 1994)'
_diffrn_ambient_temperature 173
_diffrn_detector_area_resol_mean 29.257
_diffrn_measured_fraction_theta_full 0.997
_diffrn_measured_fraction_theta_max 0.997
_diffrn_measurement_device_type 'Rigaku Saturn70'
_diffrn_measurement_method \w
_diffrn_radiation_type 'Mo K\a'
_diffrn_radiation_wavelength 0.71075
_diffrn_reflns_av_R_equivalents 0.0897
_diffrn_reflns_laue_measured_fraction_full 0.000
_diffrn_reflns_laue_measured_fraction_max 0.000
_diffrn_reflns_limit_h_max 15
_diffrn_reflns_limit_h_min -12
_diffrn_reflns_limit_k_max 19
_diffrn_reflns_limit_k_min -16
_diffrn_reflns_limit_l_max 26
_diffrn_reflns_limit_l_min -26
_diffrn_reflns_number 14855
_diffrn_reflns_point_group_measured_fraction_full 0.000
_diffrn_reflns_point_group_measured_fraction_max 0.000
_diffrn_reflns_theta_full 27.460
_diffrn_reflns_theta_max 27.460
_diffrn_reflns_theta_min 3.349
_diffrn_standards_number 0
_exptl_absorpt_coefficient_mu 0.395
_exptl_absorpt_correction_T_max 0.980
_exptl_absorpt_correction_T_min 0.822
_exptl_absorpt_correction_type multi-scan
_exptl_absorpt_process_details 'REQAB (Rigaku, 1998)'
_exptl_crystal_colour yellow
_exptl_crystal_density_diffrn 1.296
_exptl_crystal_density_method 'not measured'
_exptl_crystal_description block
_exptl_crystal_F_000 1536.00
_exptl_crystal_size_max 0.050
_exptl_crystal_size_mid 0.050
_exptl_crystal_size_min 0.050
_refine_diff_density_max 0.38
_refine_diff_density_min -0.55
_refine_ls_abs_structure_details 'Flack, H. D. (1983), Acta Cryst. A39, 876-881.  1885 Friedel Pairs'
_refine_ls_abs_structure_Flack 0.00(5)
_refine_ls_extinction_method none
_refine_ls_goodness_of_fit_ref 1.016
_refine_ls_hydrogen_treatment noref
_refine_ls_number_parameters 219
_refine_ls_number_reflns 4240
_refine_ls_number_restraints 0
_refine_ls_R_factor_all 0.0664
_refine_ls_R_factor_gt 0.0513
_refine_ls_shift/su_max 0.001
_refine_ls_structure_factor_coef Fsqd
_refine_ls_weighting_details 'w = 1/[\s^2^(Fo^2^)+(0.0416P)^2^+0.0000P] where P=(Fo^2^+2Fc^2^)/3'
_refine_ls_weighting_scheme calc
_refine_ls_wR_factor_gt 0.1031
_refine_ls_wR_factor_ref 0.1109
_reflns_number_gt 3575
_reflns_number_total 4240
_reflns_threshold_expression F^2^>2.0\s(F^2^)
_cod_data_source_file om5b00391_si_002.cif
_cod_data_source_block aoyagi49
_cod_database_code 4086151

loop_
_symmetry_equiv_pos_site_id
_space_group_symop_operation_xyz
1 +X,+Y,+Z
2 +X,-Y,-Z
3 -X,+Y,1/2-Z
4 -X,-Y,1/2+Z
5 1/2+X,1/2+Y,+Z
6 1/2+X,1/2-Y,-Z
7 1/2-X,1/2+Y,1/2-Z
8 1/2-X,1/2-Y,1/2+Z

loop_
_atom_site_label
_atom_site_type_symbol
_atom_site_fract_x
_atom_site_fract_y
_atom_site_fract_z
_atom_site_U_iso_or_equiv
_atom_site_adp_type
_atom_site_occupancy
_atom_site_site_symmetry_multiplicity
_atom_site_calc_flag
Mo1 Mo 0.21719(3) 0.5 0.5 0.01793(12) Uani 1 4 d
N1 N 0.3794(3) 0.5 0.5 0.0230(12) Uani 1 4 d
N2 N 0.4729(4) 0.5 0.5 0.0370(15) Uani 1 4 d
N3 N 0.2313(4) 0.4073(3) 0.57099(18) 0.0250(11) Uani 1 8 d
N4 N 0.2498(4) 0.3566(3) 0.61112(18) 0.0330(13) Uani 1 8 d
N5 N 0.1336(3) 0.3117(3) 0.42846(16) 0.0230(9) Uani 1 8 d
N6 N 0.2525(3) 0.3765(3) 0.36692(17) 0.0247(11) Uani 1 8 d
N7 N -0.0406(3) 0.5065(4) 0.44821(13) 0.0194(8) Uani 1 8 d
C1 C 0.2035(5) 0.3857(3) 0.42678(19) 0.0207(12) Uani 1 8 d
C2 C 0.1391(4) 0.2597(3) 0.3719(2) 0.0300(15) Uani 1 8 d
C3 C 0.2141(4) 0.2996(3) 0.3333(2) 0.0313(15) Uani 1 8 d
C4 C 0.0780(3) 0.2837(3) 0.4895(3) 0.0283(13) Uani 1 8 d
C5 C 0.1378(4) 0.2026(3) 0.5192(3) 0.0370(17) Uani 1 8 d
C6 C -0.0461(4) 0.2669(3) 0.4819(3) 0.0380(18) Uani 1 8 d
C7 C 0.3424(4) 0.4364(3) 0.3459(2) 0.0297(15) Uani 1 8 d
C8 C 0.4508(4) 0.3878(4) 0.3441(3) 0.0433(17) Uani 1 8 d
C9 C 0.3158(4) 0.4868(4) 0.28308(19) 0.0420(15) Uani 1 8 d
C10 C 0.0663(5) 0.1801(4) 0.3570(3) 0.0447(18) Uani 1 8 d
C11 C 0.2465(5) 0.2735(4) 0.2656(3) 0.0483(17) Uani 1 8 d
C12 C 0.0304(4) 0.5 0.5 0.0183(13) Uani 1 4 d
C13 C -0.1506(3) 0.5035(4) 0.46774(16) 0.0227(9) Uani 1 8 d
C14 C -0.0013(4) 0.5153(4) 0.38050(18) 0.0267(13) Uani 1 8 d
C15 C -0.0431(5) 0.4411(4) 0.3366(3) 0.0433(18) Uani 1 8 d
C16 C -0.0227(4) 0.6098(4) 0.3530(3) 0.0397(17) Uani 1 8 d
C17 C -0.2468(3) 0.5073(4) 0.42266(19) 0.0339(11) Uani 1 8 d
H4 H 0.0863 0.3352 0.5207 0.0342 Uiso 1 8 calc
H5A H 0.1208 0.1478 0.4942 0.0445 Uiso 1 8 calc
H5B H 0.1138 0.1944 0.5642 0.0445 Uiso 1 8 calc
H5C H 0.2173 0.2136 0.5182 0.0445 Uiso 1 8 calc
H6A H -0.0807 0.3205 0.4624 0.0458 Uiso 1 8 calc
H6B H -0.0787 0.2553 0.5246 0.0458 Uiso 1 8 calc
H6C H -0.058 0.2142 0.4538 0.0458 Uiso 1 8 calc
H7 H 0.3495 0.4841 0.3802 0.0353 Uiso 1 8 calc
H8A H 0.452 0.3459 0.3071 0.0521 Uiso 1 8 calc
H8B H 0.4608 0.3535 0.3844 0.0521 Uiso 1 8 calc
H8C H 0.5103 0.4321 0.3394 0.0521 Uiso 1 8 calc
H9A H 0.2417 0.5126 0.2859 0.0505 Uiso 1 8 calc
H9B H 0.3193 0.4443 0.2465 0.0505 Uiso 1 8 calc
H9C H 0.3693 0.5356 0.2765 0.0505 Uiso 1 8 calc
H10A H 0.0916 0.1505 0.3171 0.0539 Uiso 1 8 calc
H10B H -0.0095 0.201 0.3512 0.0539 Uiso 1 8 calc
H10C H 0.0694 0.1366 0.3929 0.0539 Uiso 1 8 calc
H11A H 0.2131 0.3159 0.2347 0.0582 Uiso 1 8 calc
H11B H 0.221 0.2118 0.2565 0.0582 Uiso 1 8 calc
H11C H 0.3267 0.276 0.2615 0.0582 Uiso 1 8 calc
H14 H 0.0804 0.5082 0.3822 0.0320 Uiso 1 8 calc
H15A H -0.0519 0.3849 0.3615 0.0521 Uiso 1 8 calc
H15B H 0.0097 0.431 0.3014 0.0521 Uiso 1 8 calc
H15C H -0.1142 0.459 0.3182 0.0521 Uiso 1 8 calc
H16A H -0.1022 0.6204 0.3508 0.0478 Uiso 1 8 calc
H16B H 0.009 0.6141 0.3095 0.0478 Uiso 1 8 calc
H16C H 0.0111 0.6554 0.3813 0.0478 Uiso 1 8 calc
H17A H -0.315 0.5081 0.4479 0.0407 Uiso 1 8 calc
H17B H -0.2462 0.4539 0.3944 0.0407 Uiso 1 8 calc
H17C H -0.2423 0.5624 0.3962 0.0407 Uiso 1 8 calc

loop_
_atom_site_aniso_label
_atom_site_aniso_U_11
_atom_site_aniso_U_22
_atom_site_aniso_U_33
_atom_site_aniso_U_12
_atom_site_aniso_U_13
_atom_site_aniso_U_23
Mo1 0.0155(3) 0.0211(2) 0.01718(19) 0.0000 0.0000 0.0003(3)
N1 0.025(3) 0.021(2) 0.023(2) 0.0000 0.0000 0.010(4)
N2 0.025(3) 0.039(3) 0.047(3) 0.0000 0.0000 0.001(5)
N3 0.018(3) 0.0297(19) 0.0272(19) 0.0025(17) -0.0020(17) 0.0006(16)
N4 0.033(3) 0.037(3) 0.029(2) -0.0015(18) -0.0063(18) 0.0078(19)
N5 0.0202(19) 0.0233(18) 0.0256(19) 0.0021(15) -0.0021(15) -0.0024(15)
N6 0.025(3) 0.028(2) 0.0211(18) 0.0026(16) -0.0006(15) -0.0010(15)
N7 0.0183(15) 0.0232(17) 0.0167(14) 0.002(2) -0.0031(11) 0.005(2)
C1 0.019(3) 0.024(2) 0.019(2) 0.004(2) -0.0032(18) 0.0006(17)
C2 0.028(3) 0.034(3) 0.028(3) 0.004(2) -0.0065(19) -0.008(2)
C3 0.031(3) 0.035(3) 0.028(3) 0.011(3) -0.001(2) -0.0110(19)
C4 0.020(2) 0.024(2) 0.041(4) -0.0010(15) -0.001(2) -0.002(3)
C5 0.029(3) 0.030(3) 0.052(4) -0.002(2) 0.001(2) 0.005(2)
C6 0.026(3) 0.029(3) 0.059(5) -0.0043(19) -0.002(2) -0.008(3)
C7 0.025(3) 0.041(3) 0.023(3) 0.009(2) 0.0052(19) 0.004(2)
C8 0.029(3) 0.060(4) 0.041(3) 0.010(3) 0.011(3) 0.006(3)
C9 0.051(3) 0.052(4) 0.023(2) 0.009(3) 0.0036(18) 0.008(3)
C10 0.044(4) 0.033(3) 0.057(4) 0.008(3) -0.015(3) -0.021(3)
C11 0.064(4) 0.046(3) 0.035(3) 0.012(3) 0.001(3) -0.015(3)
C12 0.019(3) 0.016(2) 0.020(3) 0.0000 0.0000 -0.002(5)
C13 0.0174(17) 0.0218(18) 0.0290(18) 0.000(4) -0.0022(14) 0.001(3)
C14 0.019(2) 0.045(4) 0.0160(17) 0.004(2) 0.0001(14) -0.001(2)
C15 0.040(4) 0.065(4) 0.025(3) 0.015(3) -0.003(3) -0.011(3)
C16 0.027(3) 0.060(4) 0.032(3) 0.002(3) -0.001(2) 0.024(3)
C17 0.0207(19) 0.044(3) 0.037(2) 0.002(3) -0.0044(16) -0.001(3)

loop_
_atom_type_symbol
_atom_type_description
_atom_type_scat_dispersion_real
_atom_type_scat_dispersion_imag
_atom_type_scat_source
C C 0.0033 0.0016
;
International Tables for Crystallography
(Vol. C, Tables 4.2.6.8 and 6.1.1.4)
;
H H 0.0000 0.0000
;
International Tables for Crystallography
(Vol. C, Table 6.1.1.4)
;
Mo Mo -1.6832 0.6857
;
International Tables for Crystallography
(Vol. C, Tables 4.2.6.8 and 6.1.1.4)
;
N N 0.0061 0.0033
;
International Tables for Crystallography
(Vol. C, Tables 4.2.6.8 and 6.1.1.4)
;

loop_
_geom_angle_atom_site_label_1
_geom_angle_atom_site_label_2
_geom_angle_atom_site_label_3
_geom_angle
_geom_angle_publ_flag
_geom_angle_site_symmetry_1
_geom_angle_site_symmetry_3
N1 Mo1 N3 85.10(14) yes . .
N1 Mo1 N3 85.10(14) yes . 2_566
N1 Mo1 C1 94.21(15) yes . .
N1 Mo1 C1 94.21(15) yes . 2_566
N1 Mo1 C12 180.000 yes . .
N3 Mo1 N3 170.2(2) yes . 2_566
N3 Mo1 C1 89.21(16) yes . .
N3 Mo1 C1 91.51(16) yes . 2_566
N3 Mo1 C12 94.90(14) yes . .
N3 Mo1 C1 91.51(16) yes 2_566 .
N3 Mo1 C1 89.21(16) yes 2_566 2_566
N3 Mo1 C12 94.90(14) yes 2_566 .
C1 Mo1 C1 171.6(2) yes . 2_566
C1 Mo1 C12 85.79(15) yes . .
C1 Mo1 C12 85.79(15) yes 2_566 .
Mo1 N1 N2 180.000 yes . .
Mo1 N3 N4 173.4(5) yes . .
C1 N5 C2 112.5(4) yes . .
C1 N5 C4 121.3(4) yes . .
C2 N5 C4 125.2(4) yes . .
C1 N6 C3 112.1(4) yes . .
C1 N6 C7 121.8(4) yes . .
C3 N6 C7 125.8(4) yes . .
C12 N7 C13 112.0(3) yes . .
C12 N7 C14 122.3(4) yes . .
C13 N7 C14 125.7(3) yes . .
Mo1 C1 N5 127.9(3) yes . .
Mo1 C1 N6 129.6(4) yes . .
N5 C1 N6 102.2(4) yes . .
N5 C2 C3 106.6(4) yes . .
N5 C2 C10 124.8(4) yes . .
C3 C2 C10 128.3(4) yes . .
N6 C3 C2 106.6(4) yes . .
N6 C3 C11 125.2(4) yes . .
C2 C3 C11 128.0(4) yes . .
N5 C4 C5 109.9(4) yes . .
N5 C4 C6 113.9(4) yes . .
C5 C4 C6 112.5(4) yes . .
N6 C7 C8 112.0(4) yes . .
N6 C7 C9 112.6(4) yes . .
C8 C7 C9 113.4(4) yes . .
Mo1 C12 N7 128.9(2) yes . .
Mo1 C12 N7 128.9(2) yes . 2_566
N7 C12 N7 102.3(4) yes . 2_566
N7 C13 C13 106.8(3) yes . 2_566
N7 C13 C17 124.7(3) yes . .
C13 C13 C17 128.5(3) yes 2_566 .
N7 C14 C15 113.2(5) yes . .
N7 C14 C16 112.0(5) yes . .
C15 C14 C16 112.4(4) yes . .

loop_
_geom_bond_atom_site_label_1
_geom_bond_atom_site_label_2
_geom_bond_distance
_geom_bond_publ_flag
_geom_bond_site_symmetry_2
Mo1 N1 1.974(4) yes .
Mo1 N3 2.009(4) yes .
Mo1 N3 2.009(4) yes 2_566
Mo1 C1 2.268(4) yes .
Mo1 C1 2.268(4) yes 2_566
Mo1 C12 2.273(5) yes .
N1 N2 1.138(6) yes .
N3 N4 1.137(6) yes .
N5 C1 1.383(7) yes .
N5 C2 1.397(6) yes .
N5 C4 1.487(7) yes .
N6 C1 1.377(6) yes .
N6 C3 1.408(6) yes .
N6 C7 1.471(6) yes .
N7 C12 1.377(4) yes .
N7 C13 1.398(5) yes .
N7 C14 1.481(5) yes .
C2 C3 1.346(6) yes .
C2 C10 1.501(8) yes .
C3 C11 1.500(7) yes .
C4 C5 1.527(7) yes .
C4 C6 1.538(6) yes .
C7 C8 1.501(7) yes .
C7 C9 1.528(6) yes .
C13 C13 1.334(5) yes 2_566
C13 C17 1.496(5) yes .
C14 C15 1.508(8) yes .
C14 C16 1.526(8) yes .

loop_
_geom_contact_atom_site_label_1
_geom_contact_atom_site_label_2
_geom_contact_distance
_geom_contact_publ_flag
_geom_contact_site_symmetry_2
Mo1 N4 3.142(4) no 2_566
Mo1 N5 3.303(4) no 2_566
Mo1 N6 3.320(4) no 2_566
N1 N4 3.493(5) no .
N1 N4 3.493(5) no 2_566
N1 C7 3.343(4) no .
N1 C7 3.343(4) no 2_566
N2 N3 3.556(6) no .
N2 N3 3.556(6) no 2_566
N3 N5 3.468(5) no .
N3 N6 3.443(6) no 2_566
N3 N7 3.566(6) no 2_566
N3 C4 3.101(7) no .
N3 C5 3.396(6) no .
N3 C7 3.173(6) no 2_566
N3 C9 3.541(6) no 2_566
N3 C14 3.211(7) no 2_566
N3 C16 3.474(7) no 2_566
N4 C4 3.436(7) no .
N4 C5 3.255(7) no .
N4 C7 3.370(6) no 2_566
N4 C9 3.275(7) no 2_566
N4 C14 3.595(7) no 2_566
N4 C16 3.433(7) no 2_566
N5 N7 3.591(7) no .
N5 C7 3.567(6) no .
N5 C12 3.384(5) no .
N5 C14 3.560(7) no .
N5 C15 3.441(7) no .
N6 C4 3.573(6) no .
N7 C1 3.491(7) no .
N7 C6 3.599(7) no .
N7 C14 3.578(5) no 2_566
C1 C5 3.398(7) no .
C1 C8 3.458(8) no .
C1 C9 3.586(6) no .
C1 C14 3.281(8) no .
C2 C5 3.151(7) no .
C2 C6 3.199(7) no .
C2 C15 3.548(8) no .
C3 C8 3.167(7) no .
C3 C9 3.195(7) no .
C4 C10 3.132(8) no .
C4 C12 3.246(5) no .
C5 C10 3.471(9) no .
C6 C10 3.184(8) no .
C6 C12 3.578(5) no .
C7 C11 3.140(7) no .
C8 C11 3.411(8) no .
C9 C11 3.274(8) no .
C10 C11 3.202(9) no .
C12 C13 2.301(6) no 2_566
C12 C14 2.504(4) no 2_566
C12 C15 3.592(6) no .
C12 C15 3.592(6) no 2_566
C12 C16 3.495(6) no .
C12 C16 3.495(6) no 2_566
C13 C15 3.141(7) no .
C13 C16 3.236(7) no .
C14 C17 3.113(6) no .
C15 C17 3.200(7) no .
C16 C17 3.432(7) no .
C17 C17 3.196(6) no 2_566

loop_
_geom_torsion_atom_site_label_1
_geom_torsion_atom_site_label_2
_geom_torsion_atom_site_label_3
_geom_torsion_atom_site_label_4
_geom_torsion
_geom_torsion_publ_flag
_geom_torsion_site_symmetry_1
_geom_torsion_site_symmetry_3
_geom_torsion_site_symmetry_4
N1 Mo1 C1 N5 136.4(4) no . . .
N1 Mo1 C1 N6 -51.4(4) no . . .
N1 Mo1 C1 N5 136.4(4) no . 2_566 2_566
N1 Mo1 C1 N6 -51.4(4) no . 2_566 2_566
N3 Mo1 C1 N5 51.3(4) no . . .
N3 Mo1 C1 N6 -136.4(4) no . . .
N3 Mo1 C1 N5 -138.4(4) no . 2_566 2_566
N3 Mo1 C1 N6 33.8(4) no . 2_566 2_566
N3 Mo1 C12 N7 -142.10(12) no . . .
N3 Mo1 C12 N7 37.90(12) no . . 2_566
N3 Mo1 C1 N5 -138.4(4) no 2_566 . .
N3 Mo1 C1 N6 33.8(4) no 2_566 . .
N3 Mo1 C1 N5 51.3(4) no 2_566 2_566 2_566
N3 Mo1 C1 N6 -136.4(4) no 2_566 2_566 2_566
N3 Mo1 C12 N7 37.90(12) no 2_566 . .
N3 Mo1 C12 N7 -142.10(12) no 2_566 . 2_566
C1 Mo1 C12 N7 -53.26(11) no . . .
C1 Mo1 C12 N7 126.74(11) no . . 2_566
C12 Mo1 C1 N5 -43.6(4) no . . .
C12 Mo1 C1 N6 128.6(4) no . . .
C1 Mo1 C12 N7 126.74(11) no 2_566 . .
C1 Mo1 C12 N7 -53.26(11) no 2_566 . 2_566
C12 Mo1 C1 N5 -43.6(4) no . 2_566 2_566
C12 Mo1 C1 N6 128.6(4) no . 2_566 2_566
C1 N5 C2 C3 0.7(5) no . . .
C1 N5 C2 C10 -174.5(4) no . . .
C2 N5 C1 Mo1 173.6(3) no . . .
C2 N5 C1 N6 -0.3(5) no . . .
C1 N5 C4 C5 -101.3(5) no . . .
C1 N5 C4 C6 131.5(4) no . . .
C4 N5 C1 Mo1 -17.6(6) no . . .
C4 N5 C1 N6 168.4(3) no . . .
C2 N5 C4 C5 66.0(5) no . . .
C2 N5 C4 C6 -61.2(5) no . . .
C4 N5 C2 C3 -167.6(3) no . . .
C4 N5 C2 C10 17.3(6) no . . .
C1 N6 C3 C2 0.5(5) no . . .
C1 N6 C3 C11 176.4(4) no . . .
C3 N6 C1 Mo1 -173.9(4) no . . .
C3 N6 C1 N5 -0.1(5) no . . .
C1 N6 C7 C8 108.7(4) no . . .
C1 N6 C7 C9 -122.2(4) no . . .
C7 N6 C1 Mo1 12.1(7) no . . .
C7 N6 C1 N5 -174.2(4) no . . .
C3 N6 C7 C8 -64.5(5) no . . .
C3 N6 C7 C9 64.6(5) no . . .
C7 N6 C3 C2 174.3(4) no . . .
C7 N6 C3 C11 -9.8(7) no . . .
C12 N7 C13 C13 1.0(6) no . . 2_566
C12 N7 C13 C17 -178.8(4) no . . .
C13 N7 C12 Mo1 179.6(3) no . . .
C13 N7 C12 N7 -0.4(5) no . . 2_566
C12 N7 C14 C15 122.4(4) no . . .
C12 N7 C14 C16 -109.3(5) no . . .
C14 N7 C12 Mo1 -0.2(7) no . . .
C14 N7 C12 N7 179.8(5) no . . 2_566
C13 N7 C14 C15 -57.4(7) no . . .
C13 N7 C14 C16 70.9(7) no . . .
C14 N7 C13 C13 -179.2(5) no . . 2_566
C14 N7 C13 C17 1.0(9) no . . .
N5 C2 C3 N6 -0.7(5) no . . .
N5 C2 C3 C11 -176.5(4) no . . .
C10 C2 C3 N6 174.2(4) no . . .
C10 C2 C3 C11 -1.6(8) no . . .
N7 C13 C13 N7 -1.1(6) no . 2_566 2_566
N7 C13 C13 C17 178.7(5) no . 2_566 2_566
C17 C13 C13 N7 178.7(5) no . 2_566 2_566
C17 C13 C13 C17 -1.6(10) no . 2_566 2_566
